data_2212301
loop_
_publ_author_name
'Perkins, William J.'
'Maxwell, Tamara'
'Williams, Ken B.'
'Goforth, Andrea M.'
'Smith, Mark D.'
'Peterson Jr, LeRoy'
'zur Loye, Hans-Conrad'

_publ_section_title
<i>catena</i>-Poly[[bis(\a-thenoyltrifluoroacetonato-\k^2^<i>O</i>,<i>O</i>')copper(II)]-\m-1,4-di-3-pyridyl-2,3-diaza-1,3-butadiene-\k^2^<i>N</i>:<i>N</i>']
_journal_coeditor_code NG2124
_journal_issue 2
_journal_name_full 'Acta Crystallographica Section E'
_journal_page_first m423
_journal_page_last m425
_journal_paper_doi 10.1107/S1600536807000311
_journal_volume 63
_journal_year 2007
_chemical_formula_iupac '[Cu (C8 H4 F3 O2 S)2 (C12 H10 N4)]'
_chemical_formula_moiety 'C28 H18 Cu F6 N4 O4 S2'
_chemical_formula_sum 'C28 H18 Cu F6 N4 O4 S2'
_chemical_formula_weight 716.12
_chemical_name_systematic
;
catena-Poly[[bis(\a-thenoyltrifluoroacetonato-\k^2^O,O')copper(II)]-\m-
1,4-di-3-pyridyl-2,3-diaza-1,3-butadiene-\k^2^N:N']
;
_space_group_IT_number 2
_symmetry_cell_setting triclinic
_symmetry_space_group_name_Hall '-P 1'
_symmetry_space_group_name_H-M 'P -1'
_atom_sites_solution_hydrogens geom
_atom_sites_solution_primary direct
_atom_sites_solution_secondary difmap
_cell_angle_alpha 98.4530(10)
_cell_angle_beta 105.1710(10)
_cell_angle_gamma 110.7360(10)
_cell_formula_units_Z 2
_cell_length_a 9.7970(5)
_cell_length_b 12.5007(6)
_cell_length_c 13.9823(7)
_cell_measurement_reflns_used 8339
_cell_measurement_temperature 294.0(10)
_cell_measurement_theta_max 26.39
_cell_measurement_theta_min 2.310
_cell_volume 1490.19(13)
_computing_cell_refinement 'SAINT-Plus-NT (Bruker, 2001)'
_computing_data_collection 'SMART-NT (Bruker, 2001 or?? 1998)'
_computing_data_reduction SAINT-Plus-NT
_computing_molecular_graphics
;
SHELXTL (Sheldrick, 2000) and DIAMOND (Brandenburg, 2005)
;
_computing_publication_material SHELXTL
_computing_structure_refinement 'SHELXL97 (Sheldrick, 1997)'
_computing_structure_solution 'SHELXS97 (Sheldrick, 1997)'
_diffrn_ambient_temperature 294.0(10)
_diffrn_measured_fraction_theta_full 0.997
_diffrn_measured_fraction_theta_max 0.997
_diffrn_measurement_device_type 'Bruker SMART APEX CCD'
_diffrn_measurement_method \w
_diffrn_radiation_monochromator graphite
_diffrn_radiation_source 'fine-focus sealed tube'
_diffrn_radiation_type MoK\a
_diffrn_radiation_wavelength 0.71073
_diffrn_reflns_av_R_equivalents 0.0267
_diffrn_reflns_av_sigmaI/netI 0.0300
_diffrn_reflns_limit_h_max 12
_diffrn_reflns_limit_h_min -12
_diffrn_reflns_limit_k_max 15
_diffrn_reflns_limit_k_min -15
_diffrn_reflns_limit_l_max 17
_diffrn_reflns_limit_l_min -17
_diffrn_reflns_number 16194
_diffrn_reflns_theta_full 26.40
_diffrn_reflns_theta_max 26.40
_diffrn_reflns_theta_min 1.57
_diffrn_standards_decay_% 0
_diffrn_standards_number 0
_exptl_absorpt_coefficient_mu 0.952
_exptl_absorpt_correction_T_max 1.0000
_exptl_absorpt_correction_T_min 0.8156
_exptl_absorpt_correction_type multi-scan
_exptl_absorpt_process_details '(SADABS; Bruker, 2001)'
_exptl_crystal_colour green
_exptl_crystal_density_diffrn 1.596
_exptl_crystal_density_method 'not measured'
_exptl_crystal_description prism
_exptl_crystal_F_000 722
_exptl_crystal_size_max 0.42
_exptl_crystal_size_mid 0.28
_exptl_crystal_size_min 0.16
_refine_diff_density_max 0.450
_refine_diff_density_min -0.336
_refine_ls_extinction_method none
_refine_ls_goodness_of_fit_ref 1.037
_refine_ls_hydrogen_treatment constr
_refine_ls_matrix_type full
_refine_ls_number_parameters 435
_refine_ls_number_reflns 6101
_refine_ls_number_restraints 24
_refine_ls_restrained_S_all 1.036
_refine_ls_R_factor_all 0.0545
_refine_ls_R_factor_gt 0.0448
_refine_ls_shift/su_max 0.000
_refine_ls_shift/su_mean 0.000
_refine_ls_structure_factor_coef Fsqd
_refine_ls_weighting_details 'calc w=1/[\s^2^(Fo^2^)+(0.0817P)^2^+0.2214P] where P=(Fo^2^+2Fc^2^)/3'
_refine_ls_weighting_scheme calc
_refine_ls_wR_factor_gt 0.1230
_refine_ls_wR_factor_ref 0.1311
_reflns_number_gt 4938
_reflns_number_total 6101
_reflns_threshold_expression I>2\s(I)
_cod_data_source_file ng2124.cif
_cod_data_source_block I
_cod_depositor_comments
;
The following automatic conversions were performed:
'_geom_bond_publ_flag' value 'Yes' changed to 'yes' according to
'/home/saulius/struct/CIF-dictionaries/cif_core.dic' dictionary named
'cif_core.dic' version 2.4.1 from 2010-06-29 (6
times).

'_geom_angle_publ_flag' value 'Yes' changed to 'yes' according to
'/home/saulius/struct/CIF-dictionaries/cif_core.dic' dictionary named
'cif_core.dic' version 2.4.1 from 2010-06-29 (8 times).

Automatic conversion script
Id: cif_fix_enum 1527 2010-12-29 10:47:43Z saulius 

The following automatic conversions were performed:

'_geom_bond_publ_flag' value 'Yes' changed to 'yes' according to
/home/saulius/struct/CIF-dictionaries/cif_core.dic dictionary named
'cif_core.dic' version 2.4.1 from 2010-06-29 (6
times).

'_geom_angle_publ_flag' value 'Yes' changed to 'yes'
according to /home/saulius/struct/CIF-dictionaries/cif_core.dic
dictionary named 'cif_core.dic' version 2.4.1 from 2010-06-29 (8
times).

Automatic conversion script
Id: cif_fix_values 1715 2011-07-08 13:25:40Z adriana 
;
_cod_database_code 2212301
_cod_database_fobs_code 2212301

loop_
_symmetry_equiv_pos_as_xyz
'x, y, z'
'-x, -y, -z'

loop_
_atom_site_type_symbol
_atom_site_label
_atom_site_fract_x
_atom_site_fract_y
_atom_site_fract_z
_atom_site_U_iso_or_equiv
_atom_site_adp_type
_atom_site_calc_flag
_atom_site_refinement_flags
_atom_site_occupancy
_atom_site_disorder_assembly
_atom_site_disorder_group
Cu Cu1 0.0000 0.5000 0.0000 0.04555(13) Uani d S 1 . .
Cu Cu2 0.5000 0.0000 0.5000 0.05113(14) Uani d S 1 . .
C C1 0.0537(3) 0.5299(2) 0.22603(19) 0.0527(6) Uani d . 1 . .
H H1 0.1374 0.5127 0.2221 0.063 Uiso calc R 1 . .
C C2 0.0333(3) 0.5472(2) 0.3208(2) 0.0557(6) Uani d . 1 . .
C C3 -0.0894(3) 0.5764(3) 0.3258(2) 0.0659(7) Uani d . 1 . .
H H3 -0.1066 0.5908 0.3878 0.079 Uiso calc R 1 . .
C C4 -0.1846(3) 0.5835(3) 0.2382(3) 0.0701(8) Uani d . 1 . .
H H4 -0.2671 0.6031 0.2403 0.084 Uiso calc R 1 . .
C C5 -0.1581(3) 0.5617(2) 0.1472(2) 0.0623(7) Uani d . 1 . .
H H5 -0.2256 0.5648 0.0879 0.075 Uiso calc R 1 . .
C C6 0.1309(3) 0.5252(3) 0.4079(2) 0.0629(7) Uani d . 1 . .
H H6 0.1376 0.5556 0.4746 0.075 Uiso calc R 1 . .
C C7 0.4214(3) 0.2100(3) 0.4974(2) 0.0585(6) Uani d . 1 . .
H H7 0.3824 0.1744 0.4271 0.070 Uiso calc R 1 . .
C C8 0.4064(3) 0.3134(2) 0.53118(19) 0.0566(6) Uani d . 1 . .
C C9 0.4686(3) 0.3680(3) 0.6364(2) 0.0643(7) Uani d . 1 . .
H H9 0.4624 0.4385 0.6621 0.077 Uiso calc R 1 . .
C C10 0.5387(3) 0.3166(3) 0.7011(2) 0.0699(8) Uani d . 1 . .
H H10 0.5807 0.3517 0.7716 0.084 Uiso calc R 1 . .
C C11 0.5468(3) 0.2126(3) 0.6616(2) 0.0652(7) Uani d . 1 . .
H H11 0.5941 0.1781 0.7066 0.078 Uiso calc R 1 . .
C C12 0.3263(3) 0.3600(3) 0.4556(2) 0.0587(6) Uani d . 1 . .
H H12 0.3047 0.3277 0.3862 0.070 Uiso calc R 1 . .
C C13 0.3368(3) 0.8445(3) 0.0321(2) 0.0716(8) Uani d . 1 . .
C C14 0.1771(3) 0.7450(2) 0.00478(19) 0.0562(6) Uani d . 1 . .
C C15 0.0531(3) 0.7617(2) -0.0533(2) 0.0603(6) Uani d . 1 A .
H H15 0.0739 0.8296 -0.0767 0.072 Uiso calc R 1 . .
C C16 -0.1041(3) 0.6822(2) -0.07980(19) 0.0547(6) Uani d . 1 . .
C C17A -0.2248(3) 0.7190(2) -0.1295(2) 0.0617(6) Uani d PD 0.776(4) A 1
C C18A -0.2195(15) 0.8170(10) -0.1636(12) 0.0749(17) Uani d PD 0.776(4) A 1
H H18A -0.1275 0.8781 -0.1585 0.090 Uiso calc PR 0.776(4) A 1
C C19A -0.3663(12) 0.8166(11) -0.2071(11) 0.0967(14) Uani d PD 0.776(4) A 1
H H19A -0.3827 0.8752 -0.2362 0.116 Uiso calc PR 0.776(4) A 1
C C20A -0.4797(10) 0.7212(13) -0.2013(14) 0.1038(17) Uani d PD 0.776(4) A 1
H H20A -0.5844 0.7061 -0.2258 0.125 Uiso calc PR 0.776(4) A 1
S S1A -0.41183(16) 0.63215(15) -0.1451(2) 0.0914(5) Uani d PD 0.776(4) A 1
C C17B -0.2248(3) 0.7190(2) -0.1295(2) 0.0617(6) Uani d PD 0.224(4) A 2
C C18B -0.3814(18) 0.661(2) -0.148(3) 0.0914(5) Uani d PD 0.224(4) A 2
H H18B -0.4257 0.5892 -0.1326 0.110 Uiso calc PR 0.224(4) A 2
C C19B -0.467(2) 0.722(4) -0.191(5) 0.1038(17) Uani d PD 0.224(4) A 2
H H19B -0.5741 0.6952 -0.2079 0.125 Uiso calc PR 0.224(4) A 2
C C20B -0.376(3) 0.823(3) -0.205(4) 0.0967(14) Uani d PD 0.224(4) A 2
H H20B -0.4133 0.8747 -0.2328 0.116 Uiso calc PR 0.224(4) A 2
S S1B -0.1885(14) 0.8470(9) -0.1667(11) 0.0749(17) Uani d PD 0.224(4) A 2
C C21 0.8095(4) 0.1699(3) 0.3366(3) 0.0724(8) Uani d . 1 . .
C C22 0.7538(3) 0.1179(2) 0.4184(2) 0.0583(6) Uani d . 1 . .
C C23 0.8656(3) 0.1207(3) 0.5044(2) 0.0633(7) Uani d . 1 B .
H H23 0.9660 0.1431 0.5028 0.076 Uiso calc R 1 . .
C C24 0.8412(3) 0.0928(2) 0.5932(2) 0.0560(6) Uani d . 1 . .
C C25A 0.9749(3) 0.1097(2) 0.6809(2) 0.0588(6) Uani d PD 0.818(4) B 3
C C26A 1.1195(12) 0.1183(17) 0.6845(12) 0.0713(16) Uani d PD 0.818(4) B 3
H H26A 1.1494 0.1116 0.6268 0.086 Uiso calc PR 0.818(4) B 3
C C27A 1.2181(7) 0.1385(7) 0.7848(5) 0.0836(13) Uani d PD 0.818(4) B 3
H H27A 1.3212 0.1490 0.8009 0.100 Uiso calc PR 0.818(4) B 3
C C28A 1.1470(5) 0.1408(5) 0.8553(4) 0.0789(13) Uani d PD 0.818(4) B 3
H H28A 1.1945 0.1527 0.9252 0.095 Uiso calc PR 0.818(4) B 3
S S2A 0.95748(16) 0.11884(12) 0.79931(9) 0.0757(4) Uani d PD 0.818(4) B 3
C C25B 0.9749(3) 0.1097(2) 0.6809(2) 0.0588(6) Uani d PD 0.182(4) B 4
C C26B 0.963(3) 0.102(2) 0.7755(12) 0.0757(4) Uani d PD 0.182(4) B 4
H H26B 0.8726 0.0897 0.7908 0.091 Uiso calc PR 0.182(4) B 4
C C27B 1.102(3) 0.114(3) 0.8466(14) 0.0789(13) Uani d PD 0.182(4) B 4
H H27B 1.1153 0.1109 0.9143 0.095 Uiso calc PR 0.182(4) B 4
C C28B 1.216(2) 0.131(3) 0.8049(18) 0.0836(13) Uani d PD 0.182(4) B 4
H H28B 1.3158 0.1403 0.8403 0.100 Uiso calc PR 0.182(4) B 4
S S2B 1.1521(14) 0.131(2) 0.6781(14) 0.0713(16) Uani d PD 0.182(4) B 4
F F1 0.4032(3) 0.8890(2) 0.13038(17) 0.1207(9) Uani d . 1 . .
F F2 0.3381(3) 0.9347(2) -0.0058(2) 0.1360(11) Uani d . 1 . .
F F3 0.4293(3) 0.8074(3) 0.0010(3) 0.1541(13) Uani d . 1 . .
F F4 0.8209(3) 0.28127(19) 0.34961(19) 0.1081(7) Uani d . 1 . .
F F5 0.7124(2) 0.1116(2) 0.24276(15) 0.1020(7) Uani d . 1 . .
F F6 0.9482(2) 0.1745(2) 0.33819(17) 0.1017(7) Uani d . 1 . .
N N1 -0.0386(2) 0.53615(19) 0.14054(17) 0.0543(5) Uani d . 1 . .
N N2 0.2054(3) 0.4648(2) 0.39160(16) 0.0601(5) Uani d . 1 . .
N N3 0.2851(3) 0.4416(2) 0.48007(17) 0.0622(6) Uani d . 1 . .
N N4 0.4884(2) 0.1583(2) 0.55963(17) 0.0600(5) Uani d . 1 . .
O O1 0.1810(2) 0.66011(17) 0.04207(14) 0.0637(5) Uani d . 1 . .
O O2 -0.1486(2) 0.58207(16) -0.06250(14) 0.0602(4) Uani d . 1 A .
O O3 0.6108(2) 0.08233(19) 0.39875(16) 0.0716(5) Uani d . 1 . .
O O4 0.7110(2) 0.05473(18) 0.60634(15) 0.0653(5) Uani d . 1 B .

loop_
_atom_site_aniso_label
_atom_site_aniso_U_11
_atom_site_aniso_U_22
_atom_site_aniso_U_33
_atom_site_aniso_U_12
_atom_site_aniso_U_13
_atom_site_aniso_U_23
Cu1 0.0398(2) 0.0492(2) 0.0491(2) 0.02067(17) 0.01096(16) 0.01889(18)
Cu2 0.0389(2) 0.0616(3) 0.0526(3) 0.02118(19) 0.00989(17) 0.0231(2)
C1 0.0457(12) 0.0532(14) 0.0592(15) 0.0221(11) 0.0146(11) 0.0162(11)
C2 0.0580(14) 0.0496(13) 0.0638(16) 0.0234(11) 0.0226(12) 0.0208(12)
C3 0.0733(17) 0.0663(17) 0.0780(19) 0.0370(14) 0.0390(15) 0.0304(15)
C4 0.0621(16) 0.0770(19) 0.096(2) 0.0414(15) 0.0378(16) 0.0406(17)
C5 0.0508(14) 0.0667(16) 0.0826(19) 0.0307(13) 0.0251(13) 0.0366(15)
C6 0.0652(16) 0.0665(17) 0.0593(16) 0.0279(14) 0.0240(13) 0.0162(13)
C7 0.0561(14) 0.0722(17) 0.0484(14) 0.0277(13) 0.0139(11) 0.0235(13)
C8 0.0481(13) 0.0698(16) 0.0516(14) 0.0215(12) 0.0160(11) 0.0237(12)
C9 0.0600(15) 0.0775(19) 0.0566(16) 0.0271(14) 0.0219(13) 0.0207(14)
C10 0.0577(15) 0.101(2) 0.0474(14) 0.0288(16) 0.0162(12) 0.0232(15)
C11 0.0563(14) 0.089(2) 0.0536(15) 0.0314(14) 0.0149(12) 0.0327(15)
C12 0.0568(14) 0.0675(16) 0.0516(14) 0.0249(13) 0.0163(11) 0.0211(12)
C13 0.0595(16) 0.082(2) 0.0660(18) 0.0207(15) 0.0161(14) 0.0304(16)
C14 0.0604(15) 0.0596(15) 0.0480(13) 0.0218(12) 0.0196(11) 0.0174(12)
C15 0.0622(15) 0.0542(14) 0.0591(15) 0.0193(12) 0.0135(12) 0.0240(12)
C16 0.0637(15) 0.0557(15) 0.0456(13) 0.0253(12) 0.0184(11) 0.0142(11)
C17A 0.0661(16) 0.0636(16) 0.0510(14) 0.0289(13) 0.0142(12) 0.0070(12)
C18A 0.080(4) 0.071(5) 0.0790(16) 0.033(4) 0.022(2) 0.038(3)
C19A 0.123(4) 0.108(3) 0.077(2) 0.080(3) 0.017(2) 0.022(2)
C20A 0.081(3) 0.124(4) 0.098(5) 0.062(3) 0.002(3) 0.009(3)
S1A 0.0627(8) 0.0878(11) 0.1060(9) 0.0287(7) 0.0137(7) 0.0081(9)
C17B 0.0661(16) 0.0636(16) 0.0510(14) 0.0289(13) 0.0142(12) 0.0070(12)
C18B 0.0627(8) 0.0878(11) 0.1060(9) 0.0287(7) 0.0137(7) 0.0081(9)
C19B 0.081(3) 0.124(4) 0.098(5) 0.062(3) 0.002(3) 0.009(3)
C20B 0.123(4) 0.108(3) 0.077(2) 0.080(3) 0.017(2) 0.022(2)
S1B 0.080(4) 0.071(5) 0.0790(16) 0.033(4) 0.022(2) 0.038(3)
C21 0.0632(17) 0.073(2) 0.074(2) 0.0226(15) 0.0181(15) 0.0221(15)
C22 0.0476(13) 0.0531(14) 0.0655(16) 0.0169(11) 0.0131(12) 0.0120(12)
C23 0.0454(13) 0.0748(18) 0.0634(16) 0.0206(12) 0.0148(12) 0.0172(14)
C24 0.0463(13) 0.0534(14) 0.0625(16) 0.0204(11) 0.0126(11) 0.0104(12)
C25A 0.0552(14) 0.0554(15) 0.0582(15) 0.0217(12) 0.0121(12) 0.0097(12)
C26A 0.047(4) 0.085(4) 0.074(2) 0.027(4) 0.013(3) 0.0168(17)
C27A 0.0636(19) 0.091(3) 0.084(3) 0.0356(18) 0.002(2) 0.021(2)
C28A 0.071(3) 0.074(4) 0.063(2) 0.017(3) -0.002(2) 0.015(2)
S2A 0.0762(6) 0.0819(7) 0.0625(7) 0.0261(5) 0.0211(5) 0.0208(6)
C25B 0.0552(14) 0.0554(15) 0.0582(15) 0.0217(12) 0.0121(12) 0.0097(12)
C26B 0.0762(6) 0.0819(7) 0.0625(7) 0.0261(5) 0.0211(5) 0.0208(6)
C27B 0.071(3) 0.074(4) 0.063(2) 0.017(3) -0.002(2) 0.015(2)
C28B 0.0636(19) 0.091(3) 0.084(3) 0.0356(18) 0.002(2) 0.021(2)
S2B 0.047(4) 0.085(4) 0.074(2) 0.027(4) 0.013(3) 0.0168(17)
F1 0.0948(15) 0.1192(19) 0.0767(14) -0.0080(13) -0.0057(11) 0.0181(13)
F2 0.0815(14) 0.1165(18) 0.164(2) -0.0036(12) 0.0021(14) 0.0896(18)
F3 0.0933(16) 0.141(2) 0.214(3) 0.0205(16) 0.089(2) 0.007(2)
F4 0.1337(19) 0.0739(13) 0.1165(17) 0.0363(13) 0.0419(14) 0.0421(12)
F5 0.0928(14) 0.1205(17) 0.0644(11) 0.0245(12) 0.0130(10) 0.0175(11)
F6 0.0742(12) 0.143(2) 0.1052(15) 0.0441(12) 0.0424(11) 0.0614(14)
N1 0.0465(10) 0.0548(12) 0.0627(13) 0.0216(9) 0.0155(9) 0.0224(10)
N2 0.0612(13) 0.0714(14) 0.0520(12) 0.0325(11) 0.0152(10) 0.0219(11)
N3 0.0608(13) 0.0754(15) 0.0528(12) 0.0311(12) 0.0158(10) 0.0224(11)
N4 0.0528(11) 0.0763(15) 0.0555(13) 0.0298(11) 0.0150(10) 0.0279(11)
O1 0.0629(11) 0.0640(11) 0.0648(11) 0.0270(9) 0.0162(9) 0.0264(9)
O2 0.0602(10) 0.0568(11) 0.0633(11) 0.0205(8) 0.0226(9) 0.0213(9)
O3 0.0484(10) 0.0851(14) 0.0762(13) 0.0259(10) 0.0119(9) 0.0278(11)
O4 0.0493(10) 0.0781(13) 0.0689(12) 0.0261(9) 0.0186(8) 0.0238(10)

loop_
_atom_type_symbol
_atom_type_description
_atom_type_scat_dispersion_real
_atom_type_scat_dispersion_imag
_atom_type_scat_source
C C 0.0033 0.0016 'International Tables Vol C Tables 4.2.6.8 and 6.1.1.4'
H H 0.0000 0.0000 'International Tables Vol C Tables 4.2.6.8 and 6.1.1.4'
N N 0.0061 0.0033 'International Tables Vol C Tables 4.2.6.8 and 6.1.1.4'
O O 0.0106 0.0060 'International Tables Vol C Tables 4.2.6.8 and 6.1.1.4'
F F 0.0171 0.0103 'International Tables Vol C Tables 4.2.6.8 and 6.1.1.4'
S S 0.1246 0.1234 'International Tables Vol C Tables 4.2.6.8 and 6.1.1.4'
Cu Cu 0.3201 1.2651 'International Tables Vol C Tables 4.2.6.8 and 6.1.1.4'

loop_
_geom_angle_atom_site_label_1
_geom_angle_atom_site_label_2
_geom_angle_atom_site_label_3
_geom_angle_site_symmetry_1
_geom_angle_site_symmetry_3
_geom_angle
_geom_angle_publ_flag
O1 Cu1 O1 2_565 . 179.9990(10) ?
O1 Cu1 N1 2_565 . 88.71(8) yes
O1 Cu1 N1 . . 91.29(8) ?
O1 Cu1 N1 2_565 2_565 91.29(8) ?
O1 Cu1 N1 . 2_565 88.71(8) ?
N1 Cu1 N1 . 2_565 180.0 ?
O1 Cu1 O2 2_565 2_565 88.10(7) yes
O1 Cu1 O2 . 2_565 91.90(7) yes
N1 Cu1 O2 . 2_565 91.14(7) yes
N1 Cu1 O2 2_565 2_565 88.86(7) ?
O1 Cu1 O2 2_565 . 91.90(7) ?
O1 Cu1 O2 . . 88.10(7) ?
N1 Cu1 O2 . . 88.86(7) ?
N1 Cu1 O2 2_565 . 91.14(7) ?
O2 Cu1 O2 2_565 . 180.00(7) ?
O4 Cu2 O4 . 2_656 180.0 ?
O4 Cu2 N4 . . 89.81(8) yes
O4 Cu2 N4 2_656 . 90.19(8) yes
O4 Cu2 N4 . 2_656 90.19(8) ?
O4 Cu2 N4 2_656 2_656 89.81(8) ?
N4 Cu2 N4 . 2_656 180.00(6) ?
O4 Cu2 O3 . . 88.84(7) yes
O4 Cu2 O3 2_656 . 91.16(7) yes
N4 Cu2 O3 . . 89.74(8) ?
N4 Cu2 O3 2_656 . 90.26(8) ?
O4 Cu2 O3 . 2_656 91.16(7) ?
O4 Cu2 O3 2_656 2_656 88.84(7) ?
N4 Cu2 O3 . 2_656 90.26(8) ?
N4 Cu2 O3 2_656 2_656 89.74(8) ?
O3 Cu2 O3 . 2_656 180.0 ?
N1 C1 C2 . . 124.2(2) ?
N1 C1 H1 . . 117.9 ?
C2 C1 H1 . . 117.9 ?
C3 C2 C1 . . 117.0(2) ?
C3 C2 C6 . . 122.8(3) ?
C1 C2 C6 . . 120.0(2) ?
C4 C3 C2 . . 119.1(3) ?
C4 C3 H3 . . 120.4 ?
C2 C3 H3 . . 120.4 ?
C3 C4 C5 . . 119.8(2) ?
C3 C4 H4 . . 120.1 ?
C5 C4 H4 . . 120.1 ?
N1 C5 C4 . . 122.4(3) ?
N1 C5 H5 . . 118.8 ?
C4 C5 H5 . . 118.8 ?
N2 C6 C2 . . 119.4(3) ?
N2 C6 H6 . . 120.3 ?
C2 C6 H6 . . 120.3 ?
N4 C7 C8 . . 123.8(2) ?
N4 C7 H7 . . 118.1 ?
C8 C7 H7 . . 118.1 ?
C7 C8 C9 . . 117.8(2) ?
C7 C8 C12 . . 118.8(2) ?
C9 C8 C12 . . 123.3(3) ?
C10 C9 C8 . . 119.0(3) ?
C10 C9 H9 . . 120.5 ?
C8 C9 H9 . . 120.5 ?
C9 C10 C11 . . 119.6(3) ?
C9 C10 H10 . . 120.2 ?
C11 C10 H10 . . 120.2 ?
N4 C11 C10 . . 122.5(3) ?
N4 C11 H11 . . 118.7 ?
C10 C11 H11 . . 118.7 ?
N3 C12 C8 . . 123.0(2) ?
N3 C12 H12 . . 118.5 ?
C8 C12 H12 . . 118.5 ?
F3 C13 F1 . . 106.0(3) ?
F3 C13 F2 . . 106.4(3) ?
F1 C13 F2 . . 105.5(3) ?
F3 C13 C14 . . 111.7(3) ?
F1 C13 C14 . . 111.8(3) ?
F2 C13 C14 . . 114.9(2) ?
O1 C14 C15 . . 130.3(3) ?
O1 C14 C13 . . 112.9(2) ?
C15 C14 C13 . . 116.7(2) ?
C14 C15 C16 . . 124.4(2) ?
C14 C15 H15 . . 117.8 ?
C16 C15 H15 . . 117.8 ?
O2 C16 C15 . . 124.7(2) ?
O2 C16 C17A . . 116.9(2) ?
C15 C16 C17A . . 118.4(2) ?
C18A C17A C16 . . 132.7(6) ?
C18A C17A S1A . . 109.3(5) ?
C16 C17A S1A . . 118.0(2) ?
C17A C18A C19A . . 113.7(7) ?
C17A C18A H18A . . 123.2 ?
C19A C18A H18A . . 123.2 ?
C20A C19A C18A . . 111.5(7) ?
C20A C19A H19A . . 124.2 ?
C18A C19A H19A . . 124.2 ?
C19A C20A S1A . . 112.5(6) ?
C19A C20A H20A . . 123.8 ?
S1A C20A H20A . . 123.8 ?
C20A S1A C17A . . 92.9(4) ?
C19B C18B H18B . . 123.6 ?
C20B C19B C18B . . 111.9(15) ?
C20B C19B H19B . . 124.0 ?
C18B C19B H19B . . 124.0 ?
C19B C20B S1B . . 112.8(13) ?
C19B C20B H20B . . 123.6 ?
S1B C20B H20B . . 123.6 ?
F5 C21 F6 . . 106.8(3) ?
F5 C21 F4 . . 106.2(3) ?
F6 C21 F4 . . 106.5(3) ?
F5 C21 C22 . . 112.7(3) ?
F6 C21 C22 . . 114.4(2) ?
F4 C21 C22 . . 109.7(3) ?
O3 C22 C23 . . 129.1(3) ?
O3 C22 C21 . . 113.5(2) ?
C23 C22 C21 . . 117.2(2) ?
C22 C23 C24 . . 125.9(2) ?
C22 C23 H23 . . 117.1 ?
C24 C23 H23 . . 117.1 ?
O4 C24 C23 . . 125.4(2) ?
O4 C24 C25A . . 115.6(2) ?
C23 C24 C25A . . 118.9(2) ?
C26A C25A C24 . . 130.0(7) ?
C26A C25A S2A . . 111.1(6) ?
C24 C25A S2A . . 118.9(2) ?
C25A C26A C27A . . 112.8(9) ?
C25A C26A H26A . . 123.6 ?
C27A C26A H26A . . 123.6 ?
C28A C27A C26A . . 112.7(5) ?
C28A C27A H27A . . 123.7 ?
C26A C27A H27A . . 123.7 ?
C27A C28A S2A . . 111.4(4) ?
C27A C28A H28A . . 124.3 ?
S2A C28A H28A . . 124.3 ?
C25A S2A C28A . . 92.0(2) ?
C27B C26B H26B . . 123.8 ?
C28B C27B C26B . . 111.9(13) ?
C28B C27B H27B . . 124.0 ?
C26B C27B H27B . . 124.0 ?
C27B C28B S2B . . 111.7(11) ?
C27B C28B H28B . . 124.1 ?
S2B C28B H28B . . 124.1 ?
C1 N1 C5 . . 117.4(2) ?
C1 N1 Cu1 . . 120.26(16) ?
C5 N1 Cu1 . . 122.30(18) ?
C6 N2 N3 . . 114.3(2) ?
C12 N3 N2 . . 110.5(2) ?
C7 N4 C11 . . 117.2(3) ?
C7 N4 Cu2 . . 120.39(19) ?
C11 N4 Cu2 . . 122.36(18) ?
C14 O1 Cu1 . . 123.97(17) ?
C16 O2 Cu1 . . 125.31(17) ?
C22 O3 Cu2 . . 121.23(18) ?
C24 O4 Cu2 . . 127.45(18) ?

loop_
_geom_bond_atom_site_label_1
_geom_bond_atom_site_label_2
_geom_bond_site_symmetry_2
_geom_bond_distance
_geom_bond_publ_flag
Cu1 O1 2_565 2.0225(19) ?
Cu1 O1 . 2.0225(19) yes
Cu1 N1 . 2.111(2) yes
Cu1 N1 2_565 2.111(2) ?
Cu1 O2 2_565 2.1426(18) ?
Cu1 O2 . 2.1426(18) yes
Cu2 O4 . 2.0108(18) yes
Cu2 O4 2_656 2.0108(18) ?
Cu2 N4 . 2.086(2) yes
Cu2 N4 2_656 2.086(2) ?
Cu2 O3 . 2.164(2) yes
Cu2 O3 2_656 2.164(2) ?
C1 N1 . 1.328(3) ?
C1 C2 . 1.389(4) ?
C1 H1 . 0.9300 ?
C2 C3 . 1.389(4) ?
C2 C6 . 1.465(4) ?
C3 C4 . 1.368(4) ?
C3 H3 . 0.9300 ?
C4 C5 . 1.372(4) ?
C4 H4 . 0.9300 ?
C5 N1 . 1.340(3) ?
C5 H5 . 0.9300 ?
C6 N2 . 1.257(3) ?
C6 H6 . 0.9300 ?
C7 N4 . 1.331(3) ?
C7 C8 . 1.381(4) ?
C7 H7 . 0.9300 ?
C8 C9 . 1.394(4) ?
C8 C12 . 1.464(4) ?
C9 C10 . 1.365(4) ?
C9 H9 . 0.9300 ?
C10 C11 . 1.373(4) ?
C10 H10 . 0.9300 ?
C11 N4 . 1.354(4) ?
C11 H11 . 0.9300 ?
C12 N3 . 1.258(3) ?
C12 H12 . 0.9300 ?
C13 F3 . 1.292(4) ?
C13 F1 . 1.293(4) ?
C13 F2 . 1.312(4) ?
C13 C14 . 1.520(4) ?
C14 O1 . 1.257(3) ?
C14 C15 . 1.375(4) ?
C15 C16 . 1.417(4) ?
C15 H15 . 0.9300 ?
C16 O2 . 1.254(3) ?
C16 C17A . 1.463(4) ?
C17A C18A . 1.368(10) ?
C17A S1A . 1.701(3) ?
C18A C19A . 1.405(12) ?
C18A H18A . 0.9300 ?
C19A C20A . 1.342(7) ?
C19A H19A . 0.9300 ?
C20A S1A . 1.675(9) ?
C20A H20A . 0.9300 ?
C18B C19B . 1.405(16) ?
C18B H18B . 0.9300 ?
C19B C20B . 1.342(10) ?
C19B H19B . 0.9300 ?
C20B S1B . 1.675(15) ?
C20B H20B . 0.9300 ?
C21 F5 . 1.316(4) ?
C21 F6 . 1.334(4) ?
C21 F4 . 1.337(4) ?
C21 C22 . 1.524(4) ?
C22 O3 . 1.248(3) ?
C22 C23 . 1.385(4) ?
C23 C24 . 1.394(4) ?
C23 H23 . 0.9300 ?
C24 O4 . 1.267(3) ?
C24 C25A . 1.467(4) ?
C25A C26A . 1.369(9) ?
C25A S2A . 1.700(3) ?
C26A C27A . 1.407(14) ?
C26A H26A . 0.9300 ?
C27A C28A . 1.350(6) ?
C27A H27A . 0.9300 ?
C28A S2A . 1.717(5) ?
C28A H28A . 0.9300 ?
C26B C27B . 1.407(16) ?
C26B H26B . 0.9300 ?
C27B C28B . 1.352(10) ?
C27B H27B . 0.9300 ?
C28B S2B . 1.721(11) ?
C28B H28B . 0.9300 ?
N2 N3 . 1.409(3) ?

loop_
_geom_torsion_atom_site_label_1
_geom_torsion_atom_site_label_2
_geom_torsion_atom_site_label_3
_geom_torsion_atom_site_label_4
_geom_torsion_site_symmetry_1
_geom_torsion
N1 C1 C2 C3 . -2.0(4)
N1 C1 C2 C6 . 173.1(2)
C1 C2 C3 C4 . 1.6(4)
C6 C2 C3 C4 . -173.3(3)
C2 C3 C4 C5 . 0.1(4)
C3 C4 C5 N1 . -1.8(4)
C3 C2 C6 N2 . 157.8(3)
C1 C2 C6 N2 . -16.9(4)
N4 C7 C8 C9 . 1.6(4)
N4 C7 C8 C12 . -178.2(2)
C7 C8 C9 C10 . -1.1(4)
C12 C8 C9 C10 . 178.8(3)
C8 C9 C10 C11 . 0.1(4)
C9 C10 C11 N4 . 0.5(4)
C7 C8 C12 N3 . 168.1(3)
C9 C8 C12 N3 . -11.7(4)
F3 C13 C14 O1 . 58.4(4)
F1 C13 C14 O1 . -60.1(4)
F2 C13 C14 O1 . 179.6(3)
F3 C13 C14 C15 . -123.0(3)
F1 C13 C14 C15 . 118.4(3)
F2 C13 C14 C15 . -1.8(4)
O1 C14 C15 C16 . 2.8(5)
C13 C14 C15 C16 . -175.5(3)
C14 C15 C16 O2 . -7.5(4)
C14 C15 C16 C17A . 171.5(2)
O2 C16 C17A C18A . -176.4(10)
C15 C16 C17A C18A . 4.6(11)
O2 C16 C17A S1A . 7.8(3)
C15 C16 C17A S1A . -171.3(2)
C16 C17A C18A C19A . -179.7(7)
S1A C17A C18A C19A . -3.6(12)
C17A C18A C19A C20A . 2.6(12)
C18A C19A C20A S1A . -0.3(8)
C19A C20A S1A C17A . -1.5(6)
C18A C17A S1A C20A . 2.9(9)
C16 C17A S1A C20A . 179.6(6)
C18B C19B C20B S1B . 0.0(5)
F5 C21 C22 O3 . -38.1(4)
F6 C21 C22 O3 . -160.3(3)
F4 C21 C22 O3 . 80.0(3)
F5 C21 C22 C23 . 144.5(3)
F6 C21 C22 C23 . 22.3(4)
F4 C21 C22 C23 . -97.4(3)
O3 C22 C23 C24 . -6.2(5)
C21 C22 C23 C24 . 170.7(3)
C22 C23 C24 O4 . 3.9(5)
C22 C23 C24 C25A . -175.0(3)
O4 C24 C25A C26A . 160.6(11)
C23 C24 C25A C26A . -20.3(11)
O4 C24 C25A S2A . -18.3(3)
C23 C24 C25A S2A . 160.8(2)
C24 C25A C26A C27A . 178.0(5)
S2A C25A C26A C27A . -3.1(14)
C25A C26A C27A C28A . 2.2(13)
C26A C27A C28A S2A . -0.3(8)
C26A C25A S2A C28A . 2.5(9)
C24 C25A S2A C28A . -178.5(3)
C27A C28A S2A C25A . -1.3(4)
C26B C27B C28B S2B . 0.0(5)
C2 C1 N1 C5 . 0.5(4)
C2 C1 N1 Cu1 . -177.16(19)
C4 C5 N1 C1 . 1.4(4)
C4 C5 N1 Cu1 . 179.0(2)
O1 Cu1 N1 C1 2_565 103.69(19)
O1 Cu1 N1 C1 . -76.31(19)
O2 Cu1 N1 C1 2_565 15.62(19)
O2 Cu1 N1 C1 . -164.38(19)
O1 Cu1 N1 C5 2_565 -73.8(2)
O1 Cu1 N1 C5 . 106.2(2)
O2 Cu1 N1 C5 2_565 -161.9(2)
O2 Cu1 N1 C5 . 18.1(2)
C2 C6 N2 N3 . -175.2(2)
C8 C12 N3 N2 . -177.6(2)
C6 N2 N3 C12 . 164.8(3)
C8 C7 N4 C11 . -1.1(4)
C8 C7 N4 Cu2 . 178.63(19)
C10 C11 N4 C7 . 0.0(4)
C10 C11 N4 Cu2 . -179.7(2)
O4 Cu2 N4 C7 . 143.5(2)
O4 Cu2 N4 C7 2_656 -36.5(2)
O3 Cu2 N4 C7 . 54.6(2)
O3 Cu2 N4 C7 2_656 -125.4(2)
O4 Cu2 N4 C11 . -36.8(2)
O4 Cu2 N4 C11 2_656 143.2(2)
O3 Cu2 N4 C11 . -125.7(2)
O3 Cu2 N4 C11 2_656 54.3(2)
C15 C14 O1 Cu1 . 14.3(4)
C13 C14 O1 Cu1 . -167.42(18)
N1 Cu1 O1 C14 . -107.3(2)
N1 Cu1 O1 C14 2_565 72.7(2)
O2 Cu1 O1 C14 2_565 161.5(2)
O2 Cu1 O1 C14 . -18.5(2)
C15 C16 O2 Cu1 . -5.2(4)
C17A C16 O2 Cu1 . 175.81(16)
O1 Cu1 O2 C16 2_565 -165.2(2)
O1 Cu1 O2 C16 . 14.8(2)
N1 Cu1 O2 C16 . 106.1(2)
N1 Cu1 O2 C16 2_565 -73.9(2)
C23 C22 O3 Cu2 . -4.7(4)
C21 C22 O3 Cu2 . 178.29(19)
O4 Cu2 O3 C22 . 11.9(2)
O4 Cu2 O3 C22 2_656 -168.1(2)
N4 Cu2 O3 C22 . 101.7(2)
N4 Cu2 O3 C22 2_656 -78.3(2)
C23 C24 O4 Cu2 . 9.9(4)
C25A C24 O4 Cu2 . -171.13(17)
N4 Cu2 O4 C24 . -104.5(2)
N4 Cu2 O4 C24 2_656 75.5(2)
O3 Cu2 O4 C24 . -14.7(2)
O3 Cu2 O4 C24 2_656 165.3(2)
